data_7702320
loop_
_publ_author_name
'Bois, Hugues'
'Connelly, Neil G.'
'Crossley, John G.'
'Guillorit, Jean-Christophe'
'Lewis, Gareth R.'
'Orpen, A. Guy'
'Thornton, Peter'

_publ_section_title
;
 Structural studies of [Pt(CNMe)4][M(mnt)2]n {M&#x2005;=&#x2005;Pd or Pt,
 mnt&#x2005;=&#x2005;[S2C2(CN)2]2&#x2212;, n&#x2005;=&#x2005;1 or 2}:
 structure-dependent paramagnetism of three crystal forms of
 [Pt(CNMe)4][Pt(mnt)2]2
;
_journal_issue 17
_journal_name_full 'Journal of the Chemical Society, Dalton Transactions'
_journal_page_first 2833
_journal_paper_doi 10.1039/a803456g
_journal_year 1998
_chemical_formula_sum 'C28 H18 N14 Pd2 Pt S8'
_chemical_formula_weight 1214.93
_space_group_IT_number 14
_space_group_name_Hall '-P 2yn'
_space_group_name_H-M_alt 'P 1 21/n 1'
_symmetry_cell_setting monoclinic
_symmetry_space_group_name_H-M 'P 1 21/n 1'
_atom_sites_solution_hydrogens geom
_atom_sites_solution_primary direct
_atom_sites_solution_secondary difmap
_audit_creation_method SHELXL
_cell_angle_alpha 90.00
_cell_angle_beta 91.28(3)
_cell_angle_gamma 90.00
_cell_formula_units_Z 4
_cell_length_a 14.063(6)
_cell_length_b 14.385(6)
_cell_length_c 20.668(9)
_cell_measurement_reflns_used 33
_cell_measurement_temperature 298(5)
_cell_measurement_theta_max 26.42
_cell_measurement_theta_min 5.61
_cell_volume 4180(3)
_computing_cell_refinement XSCANS
_computing_data_collection XSCANS
_computing_data_reduction XSCANS
_computing_structure_refinement 'SHELXL-93 (Sheldrick, 1993)'
_computing_structure_solution 'SHELXS-86 (Sheldrick, 1990)'
_diffrn_ambient_temperature 298(5)
_diffrn_measurement_device 'Siemens P4 single point detector diffractometer'
_diffrn_measurement_method '\q-2\q scans'
_diffrn_radiation_monochromator graphite
_diffrn_radiation_source 'fine-focus sealed tube'
_diffrn_radiation_type MoK\a
_diffrn_radiation_wavelength 0.71073
_diffrn_reflns_av_R_equivalents 0.0310
_diffrn_reflns_av_sigmaI/netI 0.0683
_diffrn_reflns_limit_h_max 15
_diffrn_reflns_limit_h_min -15
_diffrn_reflns_limit_k_max 15
_diffrn_reflns_limit_k_min 0
_diffrn_reflns_limit_l_max 22
_diffrn_reflns_limit_l_min 0
_diffrn_reflns_number 5409
_diffrn_reflns_theta_max 22.49
_diffrn_reflns_theta_min 2.03
_diffrn_standards_decay_% 0.0047
_exptl_absorpt_coefficient_mu 4.630
_exptl_absorpt_correction_T_max 0.029
_exptl_absorpt_correction_T_min 0.012
_exptl_absorpt_correction_type empirical
_exptl_crystal_colour black
_exptl_crystal_density_diffrn 1.931
_exptl_crystal_density_meas ?
_exptl_crystal_description diamond
_exptl_crystal_F_000 2328
_exptl_crystal_size_max 0.54
_exptl_crystal_size_mid 0.24
_exptl_crystal_size_min 0.12
_refine_diff_density_max 1.078
_refine_diff_density_min -0.656
_refine_diff_density_rms 0.122
_refine_ls_extinction_method none
_refine_ls_goodness_of_fit_all 0.955
_refine_ls_goodness_of_fit_obs 1.059
_refine_ls_hydrogen_treatment noref
_refine_ls_matrix_type full
_refine_ls_number_parameters 489
_refine_ls_number_reflns 5409
_refine_ls_number_restraints 0
_refine_ls_restrained_S_all 0.955
_refine_ls_restrained_S_obs 1.059
_refine_ls_R_factor_all 0.0836
_refine_ls_R_factor_obs 0.0465
_refine_ls_shift/esd_max 0.072
_refine_ls_shift/esd_mean 0.003
_refine_ls_structure_factor_coef Fsqd
_refine_ls_weighting_details 'w=1/[\s^2^(Fo^2^)+(0.0612P)^2^+0.0000P] where P=(Fo^2^+2Fc^2^)/3'
_refine_ls_weighting_scheme calc
_refine_ls_wR_factor_all 0.1161
_refine_ls_wR_factor_obs 0.0990
_reflns_number_observed 3382
_reflns_number_total 7349
_reflns_observed_criterion >2sigma(I)
_cod_data_source_file g803456.txt
_cod_data_source_block 4
_cod_depositor_comments
;
The following automatic conversions were performed:

data item '_symmetry_cell_setting' value 'Monoclinic' was changed to
'monoclinic' in accordance with the
/home/saulius/struct/COD-crude-data/automatic-downloads/DataCite-retrospective/RSC/depositions/lib/dictionaries/cif_core.dic
dictionary named 'cif_core.dic' version 2.4.2 last updated on
2011-04-26.

data item '_exptl_crystal_density_meas' value 'not measured' was
changed to '?' -- the value is perceived as not measured.

data item '_refine_ls_weighting_scheme' value 'calc
w=1/[\s^2^(Fo^2^)+(0.0612P)^2^+0.0000P] where P=(Fo^2^+2Fc^2^)/3' was
changed to 'calc'. A new data item '_refine_ls_weighting_details' was
created with the value set to
'w=1/[\s^2^(Fo^2^)+(0.0612P)^2^+0.0000P] where P=(Fo^2^+2Fc^2^)/3'.

Automatic conversion script
Id: cif_fix_values 6909 2019-04-08 15:41:33Z antanas 
;
_cod_original_cell_volume 4180.0(31)
_cod_original_sg_symbol_H-M 'P 1 2(1)/n 1'
_cod_database_code 7702320

loop_
_symmetry_equiv_pos_as_xyz
'x, y, z'
'-x+1/2, y+1/2, -z+1/2'
'-x, -y, -z'
'x-1/2, -y-1/2, z-1/2'

loop_
_atom_site_aniso_label
_atom_site_aniso_U_11
_atom_site_aniso_U_22
_atom_site_aniso_U_33
_atom_site_aniso_U_23
_atom_site_aniso_U_13
_atom_site_aniso_U_12
Pt1 0.0590(3) 0.0595(3) 0.0472(3) 0.0038(3) -0.0002(2) 0.0002(3)
Pd1 0.0551(6) 0.0667(7) 0.0550(6) 0.0049(5) 0.0011(4) -0.0021(5)
Pd2 0.0543(7) 0.0555(7) 0.0489(6) 0.0035(5) 0.0006(5) -0.0010(6)
S1 0.092(3) 0.068(2) 0.059(2) 0.003(2) 0.007(2) -0.006(2)
S2 0.082(2) 0.069(2) 0.065(2) 0.005(2) 0.005(2) 0.003(2)
S3 0.091(3) 0.068(2) 0.056(2) 0.005(2) 0.004(2) -0.007(2)
S4 0.086(3) 0.076(3) 0.065(2) -0.005(2) 0.002(2) 0.002(2)
S5 0.062(2) 0.070(2) 0.061(2) 0.001(2) -0.001(2) 0.003(2)
S6 0.061(2) 0.069(2) 0.057(2) 0.000(2) -0.004(2) -0.005(2)
S7 0.061(2) 0.072(2) 0.060(2) -0.004(2) -0.006(2) 0.002(2)
S8 0.061(2) 0.076(2) 0.059(2) 0.002(2) 0.006(2) -0.005(2)
N1 0.123(12) 0.109(11) 0.061(8) 0.007(9) 0.003(8) 0.010(9)
N2 0.117(11) 0.098(11) 0.093(10) 0.027(9) -0.007(8) -0.004(9)
N3 0.121(11) 0.084(10) 0.059(8) 0.018(7) 0.007(7) -0.002(8)
N4 0.107(11) 0.170(16) 0.063(8) -0.021(10) 0.004(8) 0.015(11)
N5 0.088(9) 0.151(14) 0.073(8) 0.004(9) 0.027(7) -0.009(10)
N6 0.112(11) 0.106(11) 0.076(9) -0.001(8) -0.017(8) -0.016(9)
N7 0.123(12) 0.134(13) 0.057(8) -0.013(9) -0.010(8) 0.010(10)
N8 0.133(13) 0.114(12) 0.080(9) -0.021(9) 0.035(9) 0.000(10)
N9 0.050(6) 0.056(7) 0.058(7) 0.007(5) -0.017(5) 0.000(5)
N10 0.067(7) 0.080(8) 0.055(7) -0.003(6) 0.005(6) 0.004(7)
N11 0.050(7) 0.080(8) 0.069(7) 0.004(6) -0.007(6) 0.011(6)
N12 0.065(7) 0.067(7) 0.055(7) 0.001(6) -0.001(6) 0.013(6)
C1 0.072(9) 0.085(11) 0.039(7) 0.000(7) 0.010(6) 0.009(8)
C2 0.067(9) 0.089(12) 0.061(9) 0.019(9) -0.019(7) -0.009(8)
C3 0.057(9) 0.084(12) 0.065(8) 0.015(8) 0.000(7) 0.002(8)
C4 0.075(10) 0.074(10) 0.066(9) 0.012(8) 0.012(7) 0.001(8)
C5 0.066(9) 0.085(11) 0.041(7) 0.013(8) -0.004(6) 0.004(8)
C6 0.079(10) 0.086(11) 0.059(9) -0.010(9) -0.004(8) 0.020(9)
C7 0.056(8) 0.089(12) 0.052(8) -0.011(8) -0.003(6) 0.006(8)
C8 0.066(9) 0.078(10) 0.080(10) -0.024(9) -0.005(8) 0.002(8)
C9 0.079(10) 0.091(11) 0.053(8) 0.006(7) -0.006(7) 0.011(9)
C10 0.076(10) 0.095(13) 0.072(10) 0.003(9) 0.010(9) 0.011(9)
C11 0.063(9) 0.063(8) 0.060(8) -0.002(7) -0.010(7) -0.013(7)
C12 0.072(10) 0.074(11) 0.071(10) 0.010(8) -0.003(8) 0.000(8)
C13 0.098(12) 0.081(11) 0.061(9) 0.007(8) -0.005(8) 0.020(10)
C14 0.081(11) 0.095(13) 0.079(11) -0.002(10) 0.001(9) 0.021(10)
C15 0.077(10) 0.050(8) 0.068(9) 0.012(7) 0.016(7) 0.002(8)
C16 0.099(12) 0.095(12) 0.053(9) -0.003(8) 0.003(8) -0.020(10)
C17 0.042(8) 0.071(9) 0.064(9) 0.015(7) 0.021(7) 0.014(7)
C18 0.074(10) 0.089(11) 0.073(9) -0.011(8) -0.019(8) -0.010(9)
C19 0.057(8) 0.075(10) 0.049(8) 0.003(7) 0.006(7) -0.005(7)
C20 0.105(12) 0.124(15) 0.064(9) 0.009(10) -0.026(9) -0.018(11)
C21 0.043(8) 0.055(9) 0.066(8) 0.001(6) -0.026(7) 0.002(6)
C22 0.051(9) 0.129(14) 0.091(11) -0.001(10) 0.015(8) 0.012(9)
C23 0.054(8) 0.071(10) 0.050(8) 0.000(7) -0.030(7) 0.012(7)
C24 0.072(10) 0.121(14) 0.080(10) 0.004(10) 0.019(8) 0.017(10)
N13 0.084(11) 0.149(16) 0.145(15) -0.021(12) -0.022(10) -0.011(11)
N14 0.196(22) 0.107(13) 0.111(15) -0.014(12) 0.016(13) -0.016(14)
C28 0.136(19) 0.087(13) 0.082(14) -0.023(12) 0.014(12) -0.011(13)
C26 0.104(14) 0.085(13) 0.086(12) 0.010(10) -0.003(11) 0.005(11)
C25 0.107(14) 0.163(20) 0.089(12) -0.004(13) 0.005(11) -0.009(14)
C27 0.086(12) 0.115(15) 0.127(15) 0.022(13) -0.013(11) -0.013(11)

loop_
_atom_site_label
_atom_site_type_symbol
_atom_site_fract_x
_atom_site_fract_y
_atom_site_fract_z
_atom_site_U_iso_or_equiv
_atom_site_thermal_displace_type
_atom_site_occupancy
_atom_site_calc_flag
_atom_site_refinement_flags
Pt1 Pt 0.50478(4) 0.85686(4) -0.02839(2) 0.0552(2) Uani 1 d .
Pd1 Pd 0.62316(7) -0.00933(8) -0.43933(5) 0.0589(3) Uani 1 d .
Pd2 Pd 0.50007(8) 0.38850(7) 0.02900(5) 0.0529(4) Uani 0.898(3) d P
Pd2' Pd 0.3796(7) -0.5044(7) -0.0004(5) 0.063(4) Uiso 0.102(3) d P
S1 S 0.6023(3) 0.0597(3) -0.3424(2) 0.0731(10) Uani 1 d .
S2 S 0.6064(3) -0.1506(3) -0.3927(2) 0.0720(10) Uani 1 d .
S3 S 0.6330(3) 0.1333(3) -0.4852(2) 0.0717(10) Uani 1 d .
S4 S 0.6406(3) -0.0761(3) -0.5375(2) 0.0755(11) Uani 1 d .
S5 S 0.6237(2) 0.3584(3) -0.0391(2) 0.0647(9) Uani 1 d .
S6 S 0.3929(2) 0.3489(3) -0.0501(2) 0.0625(9) Uani 1 d .
S7 S 0.6067(2) 0.4313(3) 0.1082(2) 0.0644(9) Uani 1 d .
S8 S 0.3772(2) 0.4227(3) 0.0960(2) 0.0652(9) Uani 1 d .
N1 N 0.5419(10) 0.0039(10) -0.1743(6) 0.098(4) Uani 1 d .
N2 N 0.5441(11) -0.2578(10) -0.2378(7) 0.103(5) Uani 1 d .
N3 N 0.6576(10) 0.2449(9) -0.6433(6) 0.088(4) Uani 1 d .
N4 N 0.6645(10) -0.0147(12) -0.7097(6) 0.113(5) Uani 1 d .
N5 N 0.6670(10) 0.2676(12) -0.2006(6) 0.103(5) Uani 1 d .
N6 N 0.3839(10) 0.2561(10) -0.2151(6) 0.098(4) Uani 1 d .
N7 N 0.6130(11) 0.5084(11) 0.2782(6) 0.105(5) Uani 1 d .
N8 N 0.3324(11) 0.4963(11) 0.2637(6) 0.109(5) Uani 1 d .
N9 N 0.6425(7) 0.9137(7) 0.0847(5) 0.055(3) Uani 1 d .
N10 N 0.3687(8) 0.8114(8) -0.1439(5) 0.067(3) Uani 1 d .
N11 N 0.3310(8) 0.8967(8) 0.0581(5) 0.066(3) Uani 1 d .
N12 N 0.6799(8) 0.8195(8) -0.1145(5) 0.062(3) Uani 1 d .
C1 C 0.5812(9) -0.0320(11) -0.2939(6) 0.065(4) Uani 1 d .
C2 C 0.5585(10) -0.0127(11) -0.2270(7) 0.073(4) Uani 1 d .
C3 C 0.5829(9) -0.1238(11) -0.3133(6) 0.069(4) Uani 1 d .
C4 C 0.5605(10) -0.1960(11) -0.2718(7) 0.071(4) Uani 1 d .
C5 C 0.6447(9) 0.1044(11) -0.5662(6) 0.064(4) Uani 1 d .
C6 C 0.6520(10) 0.1821(12) -0.6085(7) 0.075(4) Uani 1 d .
C7 C 0.6490(9) 0.0172(11) -0.5873(6) 0.066(4) Uani 1 d .
C8 C 0.6570(10) 0.0009(11) -0.6559(8) 0.075(4) Uani 1 d .
C9 C 0.5653(11) 0.3227(11) -0.1061(6) 0.075(4) Uani 1 d .
C10 C 0.6231(11) 0.2926(12) -0.1596(8) 0.081(4) Uani 1 d .
C11 C 0.4659(9) 0.3162(9) -0.1114(6) 0.062(3) Uani 1 d .
C12 C 0.4194(10) 0.2860(11) -0.1697(7) 0.072(4) Uani 1 d .
C13 C 0.5348(12) 0.4591(11) 0.1715(7) 0.080(4) Uani 1 d .
C14 C 0.5792(11) 0.4866(12) 0.2311(8) 0.085(5) Uani 1 d .
C15 C 0.4351(10) 0.4549(9) 0.1655(6) 0.065(4) Uani 1 d .
C16 C 0.3751(12) 0.4770(12) 0.2206(7) 0.083(5) Uani 1 d .
C17 C 0.5914(9) 0.8938(10) 0.0437(7) 0.059(4) Uani 1 d .
C18 C 0.7037(10) 0.9419(11) 0.1371(6) 0.079(4) Uani 1 d .
H18A H 0.7411(49) 0.8898(19) 0.1517(31) 0.118 Uiso 1 calc R
H18B H 0.6661(10) 0.9643(63) 0.1721(19) 0.118 Uiso 1 calc R
H18C H 0.7450(48) 0.9906(47) 0.1229(14) 0.118 Uiso 1 calc R
C19 C 0.4187(9) 0.8260(10) -0.1016(6) 0.060(4) Uani 1 d .
C20 C 0.3074(12) 0.7844(13) -0.1972(7) 0.098(5) Uani 1 d .
H20A H 0.2627(53) 0.8334(35) -0.2064(36) 0.147 Uiso 1 calc R
H20B H 0.2737(62) 0.7288(46) -0.1861(22) 0.147 Uiso 1 calc R
H20C H 0.3448(14) 0.7731(78) -0.2347(17) 0.147 Uiso 1 calc R
C21 C 0.3939(9) 0.8838(9) 0.0251(6) 0.055(3) Uani 1 d .
C22 C 0.2512(9) 0.9141(13) 0.0979(7) 0.090(5) Uani 1 d .
H22A H 0.2451(48) 0.8646(40) 0.1286(36) 0.135 Uiso 1 calc R
H22B H 0.1944(14) 0.9177(79) 0.0713(9) 0.135 Uiso 1 calc R
H22C H 0.2603(37) 0.9718(39) 0.1205(41) 0.135 Uiso 1 calc R
C23 C 0.6172(9) 0.8326(9) -0.0820(6) 0.059(4) Uani 1 d .
C24 C 0.7574(10) 0.7963(12) -0.1537(7) 0.090(5) Uani 1 d .
H24A H 0.7778(50) 0.8505(20) -0.1766(41) 0.136 Uiso 1 calc R
H24B H 0.7382(25) 0.7491(55) -0.1841(36) 0.136 Uiso 1 calc R
H24C H 0.8089(30) 0.7733(73) -0.1269(9) 0.136 Uiso 1 calc R
N13 N 0.8307(11) 0.1413(13) 0.0545(9) 0.127(6) Uani 1 d .
N14 N 0.8593(17) 0.9020(14) -0.0124(9) 0.138(7) Uani 1 d .
C28 C 0.9098(17) 0.9065(14) 0.0274(10) 0.102(6) Uani 1 d .
C26 C 0.8890(14) 0.1677(12) 0.0854(8) 0.092(5) Uani 1 d .
C25 C 0.9653(13) 0.2070(15) 0.1284(8) 0.120(7) Uani 1 d .
H25A H 1.0263(13) 0.1931(85) 0.1109(37) 0.179 Uiso 1 calc R
H25B H 0.9611(64) 0.1801(73) 0.1708(21) 0.179 Uiso 1 calc R
H25C H 0.9576(59) 0.2732(19) 0.1313(53) 0.179 Uiso 1 calc R
C27 C 0.9797(12) 0.9067(14) 0.0792(9) 0.109(6) Uani 1 d .
H27A H 0.9483(13) 0.9105(91) 0.1199(9) 0.164 Uiso 1 calc R
H27B H 1.0211(57) 0.9592(50) 0.0746(36) 0.164 Uiso 1 calc R
H27C H 1.0163(60) 0.8504(41) 0.0778(38) 0.164 Uiso 1 calc R

loop_
_atom_type_symbol
_atom_type_description
_atom_type_scat_dispersion_real
_atom_type_scat_dispersion_imag
_atom_type_scat_source
C C 0.0033 0.0016 'International Tables Vol C Tables 4.2.6.8 and 6.1.1.4'
H H 0.0000 0.0000 'International Tables Vol C Tables 4.2.6.8 and 6.1.1.4'
N N 0.0061 0.0033 'International Tables Vol C Tables 4.2.6.8 and 6.1.1.4'
S S 0.1246 0.1234 'International Tables Vol C Tables 4.2.6.8 and 6.1.1.4'
Pd Pd -0.9988 1.0072 'International Tables Vol C Tables 4.2.6.8 and 6.1.1.4'
Pt Pt -1.7033 8.3905 'International Tables Vol C Tables 4.2.6.8 and 6.1.1.4'

loop_
_geom_angle_atom_site_label_1
_geom_angle_atom_site_label_2
_geom_angle_atom_site_label_3
_geom_angle
_geom_angle_site_symmetry_1
_geom_angle_site_symmetry_3
C21 Pt1 C19 89.8(5) . .
C21 Pt1 C17 90.3(4) . .
C19 Pt1 C17 177.4(6) . .
C21 Pt1 C23 178.8(6) . .
C19 Pt1 C23 90.8(5) . .
C17 Pt1 C23 89.0(5) . .
S1 Pd1 S2 89.98(14) . .
S1 Pd1 S3 89.07(14) . .
S2 Pd1 S3 177.45(15) . .
S1 Pd1 S4 178.4(2) . .
S2 Pd1 S4 90.89(14) . .
S3 Pd1 S4 90.01(14) . .
S6 Pd2 S7 178.85(14) . .
S6 Pd2 S8 89.50(13) . .
S7 Pd2 S8 90.07(13) . .
S6 Pd2 S5 90.63(13) . .
S7 Pd2 S5 89.78(13) . .
S8 Pd2 S5 178.43(14) . .
S6 Pd2 Pd2' 61.2(3) . 1_565
S7 Pd2 Pd2' 117.7(3) . 1_565
S8 Pd2 Pd2' 57.9(3) . 1_565
S5 Pd2 Pd2' 120.9(3) . 1_565
S6 Pd2 Pd2' 116.5(2) . 3_655
S7 Pd2 Pd2' 62.9(3) . 3_655
S8 Pd2 Pd2' 122.2(3) . 3_655
S5 Pd2 Pd2' 56.4(3) . 3_655
Pd2' Pd2 Pd2' 89.4(4) 1_565 3_655
S5 Pd2' S8 96.5(4) 3_655 1_545
S5 Pd2' S6 174.2(5) 3_655 1_545
S8 Pd2' S6 88.3(4) 1_545 1_545
S5 Pd2' Pd2 122.4(5) 3_655 1_545
S8 Pd2' Pd2 59.5(3) 1_545 1_545
S6 Pd2' Pd2 57.6(3) 1_545 1_545
S5 Pd2' Pd2 58.3(3) 3_655 3_655
S8 Pd2' Pd2 123.6(5) 1_545 3_655
S6 Pd2' Pd2 116.2(4) 1_545 3_655
Pd2 Pd2' Pd2 90.6(4) 1_545 3_655
S5 Pd2' S7 86.1(4) 3_655 3_655
S8 Pd2' S7 175.6(5) 1_545 3_655
S6 Pd2' S7 88.8(3) 1_545 3_655
Pd2 Pd2' S7 116.1(4) 1_545 3_655
Pd2 Pd2' S7 55.1(2) 3_655 3_655
C1 S1 Pd1 102.2(5) . .
C3 S2 Pd1 103.2(5) . .
C5 S3 Pd1 101.2(5) . .
C7 S4 Pd1 102.6(5) . .
C9 S5 Pd2' 124.8(6) . 3_655
C9 S5 Pd2 101.6(5) . .
Pd2' S5 Pd2 65.3(3) 3_655 .
C11 S6 Pd2 101.7(4) . .
C11 S6 Pd2' 128.5(5) . 1_565
Pd2 S6 Pd2' 61.3(3) . 1_565
C13 S7 Pd2 102.7(6) . .
C13 S7 Pd2' 130.2(6) . 3_655
Pd2 S7 Pd2' 62.1(3) . 3_655
C15 S8 Pd2' 127.2(5) . 1_565
C15 S8 Pd2 102.5(5) . .
Pd2' S8 Pd2 62.6(3) 1_565 .
C17 N9 C18 177.4(13) . .
C19 N10 C20 175.0(15) . .
C21 N11 C22 178.5(13) . .
C23 N12 C24 175.8(15) . .
C3 C1 C2 117.8(13) . .
C3 C1 S1 124.8(10) . .
C2 C1 S1 117.4(12) . .
N1 C2 C1 178.7(16) . .
C1 C3 C4 122.0(13) . .
C1 C3 S2 119.7(10) . .
C4 C3 S2 118.1(12) . .
N2 C4 C3 178.0(16) . .
C7 C5 C6 122.4(12) . .
C7 C5 S3 123.2(11) . .
C6 C5 S3 114.4(12) . .
N3 C6 C5 179.4(17) . .
C5 C7 C8 118.7(13) . .
C5 C7 S4 122.9(10) . .
C8 C7 S4 118.4(12) . .
N4 C8 C7 177.8(17) . .
C11 C9 C10 119.6(13) . .
C11 C9 S5 123.6(11) . .
C10 C9 S5 116.7(11) . .
N5 C10 C9 178.6(19) . .
C9 C11 C12 121.5(12) . .
C9 C11 S6 122.4(10) . .
C12 C11 S6 116.0(10) . .
N6 C12 C11 175.5(17) . .
C15 C13 C14 120.3(13) . .
C15 C13 S7 121.8(11) . .
C14 C13 S7 117.9(12) . .
N7 C14 C13 179.2(17) . .
C13 C15 C16 120.9(13) . .
C13 C15 S8 122.9(10) . .
C16 C15 S8 116.2(11) . .
N8 C16 C15 176.9(17) . .
N9 C17 Pt1 178.6(12) . .
N10 C19 Pt1 177.6(13) . .
N11 C21 Pt1 177.1(11) . .
N12 C23 Pt1 177.8(10) . .
N14 C28 C27 176.2(26) . .
N13 C26 C25 177.3(21) . .

loop_
_geom_bond_atom_site_label_1
_geom_bond_atom_site_label_2
_geom_bond_distance
_geom_bond_site_symmetry_2
Pt1 C21 1.970(15) .
Pt1 C19 1.968(14) .
Pt1 C17 1.98(2) .
Pt1 C23 1.982(15) .
Pd1 S1 2.261(4) .
Pd1 S2 2.264(4) .
Pd1 S3 2.267(4) .
Pd1 S4 2.264(4) .
Pd2 S6 2.271(3) .
Pd2 S7 2.280(4) .
Pd2 S8 2.291(4) .
Pd2 S5 2.302(4) .
Pd2 Pd2' 2.359(11) 1_565
Pd2 Pd2' 2.457(11) 3_655
Pd2' S5 2.255(11) 3_655
Pd2' S8 2.251(11) 1_545
Pd2' S6 2.356(11) 1_545
Pd2' Pd2 2.359(11) 1_545
Pd2' Pd2 2.457(11) 3_655
Pd2' S7 2.475(11) 3_655
S1 C1 1.687(14) .
S2 C3 1.723(14) .
S3 C5 1.736(13) .
S4 C7 1.70(2) .
S5 C9 1.675(14) .
S5 Pd2' 2.255(11) 3_655
S6 C11 1.714(13) .
S6 Pd2' 2.356(11) 1_565
S7 C13 1.719(15) .
S7 Pd2' 2.475(11) 3_655
S8 C15 1.701(15) .
S8 Pd2' 2.251(11) 1_565
N1 C2 1.14(2) .
N2 C4 1.16(2) .
N3 C6 1.16(2) .
N4 C8 1.14(2) .
N5 C10 1.12(2) .
N6 C12 1.14(2) .
N7 C14 1.12(2) .
N8 C16 1.12(2) .
N9 C17 1.136(15) .
N9 C18 1.43(2) .
N10 C19 1.130(15) .
N10 C20 1.44(2) .
N11 C21 1.144(15) .
N11 C22 1.43(2) .
N12 C23 1.135(15) .
N12 C24 1.41(2) .
C1 C3 1.38(2) .
C1 C2 1.45(2) .
C3 C4 1.39(2) .
C5 C7 1.33(2) .
C5 C6 1.42(2) .
C7 C8 1.44(2) .
C9 C11 1.40(2) .
C9 C10 1.45(2) .
C11 C12 1.43(2) .
C13 C15 1.40(2) .
C13 C14 1.43(2) .
C15 C16 1.47(2) .
N13 C26 1.10(2) .
N14 C28 1.08(2) .
C28 C27 1.44(2) .
C26 C25 1.49(2) .
